data_1535160
loop_
_publ_author_name
'Bensch, W.'
'Duerichen, P.'

_publ_section_title
;
 A6 Nb4 S22 (A= Rb and Cs), Compounds with the tetrameric complex anion
 (Nb4 S22)6-: Preparation via the molten flux method and crystal structure
 determination
;
_journal_name_full 'Zeitschrift fuer Anorganische und Allgemeine Chemie'
_journal_page_first 1963
_journal_page_last 1967
_journal_volume 622
_journal_year 1996
_chemical_formula_sum 'Nb4 Rb6 S22'
_chemical_name_systematic 'Rb6 (S2 (Nb2 S10)2)'
_space_group_IT_number 14
_symmetry_space_group_name_Hall '-P 2ybc'
_symmetry_space_group_name_H-M 'P 1 21/c 1'
_cell_angle_alpha 90
_cell_angle_beta 103.97
_cell_angle_gamma 90
_cell_formula_units_Z 2
_cell_length_a 11.793
_cell_length_b 8.013
_cell_length_c 19.142
_cell_volume 1755.365
_citation_journal_id_ASTM ZAACAB
_cod_data_source_file Bensch_ZAACAB_1996_745.cif
_cod_data_source_block Nb4Rb6S22
_cod_database_code 1535160

loop_
_symmetry_equiv_pos_as_xyz
x,y,z
-x,y+1/2,-z+1/2
-x,-y,-z
x,-y-1/2,z-1/2

loop_
_atom_site_label
_atom_site_type_symbol
_atom_site_fract_x
_atom_site_fract_y
_atom_site_fract_z
_atom_site_occupancy
_atom_site_U_iso_or_equiv
S4 S-1 -0.20648 0.09858 0.72485 1 0.0
S11 S-1 0.00404 0.12419 0.51629 1 0.0
Nb1 Nb+5 -0.29268 0.35646 0.66632 1 0.0
S2 S-1 -0.48264 0.27395 0.6873 1 0.0
Rb3 Rb+1 -0.53654 0.15474 0.35806 1 0.0
S3 S-1 -0.49077 0.43086 0.59925 1 0.0
S10 S-2 -0.25861 0.2611 0.39219 1 0.0
Rb1 Rb+1 0.00285 0.17217 0.34187 1 0.0
Nb2 Nb+5 -0.19831 0.22955 0.50838 1 0.0
Rb2 Rb+1 -0.22678 0.67611 0.38507 1 0.0
S7 S-1 -0.08275 0.48476 0.55026 1 0.0
S6 S-1 -0.25705 0.50072 0.55399 1 0.0
S5 S-1 -0.10661 0.22166 0.66467 1 0.0
S1 S-2 -0.23447 0.56738 0.74077 1 0.0
S9 S-1 -0.25528 -0.05633 0.53046 1 0.0
S8 S-1 -0.37349 0.1293 0.54226 1 0.0
